data_7114653
loop_
_publ_author_name
'Min Ren'
'Song-Song Bao'
'Rute A. S. Ferreira'
'Li-Min Zheng'
'Luis D. Carlos'

_publ_section_title
;
 A layered erbium phosphonate in pseudo-D5h symmetry exhibiting
 field-tunable magnetic relaxation and optical correlation
;
_journal_name_full Chem.Commun.
_journal_page_first 7621
_journal_paper_doi 10.1039/C4CC02085E
_journal_volume 50
_journal_year 2014
_chemical_formula_moiety 'C9 H24 N3 O10 P3 Y, Cl O4, 3(H2 O)'
_chemical_formula_sum 'C9 H30 Cl N3 O17 P3 Y'
_chemical_formula_weight 669.63
_chemical_name_systematic
; 
 ? 
;
_space_group_IT_number 2
_symmetry_cell_setting triclinic
_symmetry_space_group_name_Hall '-P 1'
_symmetry_space_group_name_H-M 'P -1'
_atom_sites_solution_hydrogens geom
_atom_sites_solution_primary direct
_atom_sites_solution_secondary difmap
_audit_creation_method SHELXL-97
_cell_angle_alpha 88.281(10)
_cell_angle_beta 76.324(9)
_cell_angle_gamma 75.787(9)
_cell_formula_units_Z 2
_cell_length_a 9.133(5)
_cell_length_b 9.226(5)
_cell_length_c 15.198(8)
_cell_measurement_reflns_used 1575
_cell_measurement_temperature 296(2)
_cell_measurement_theta_max 25.821
_cell_measurement_theta_min 2.368
_cell_volume 1205.7(11)
_computing_cell_refinement SMART
_computing_data_collection 'SMART (Bruker, 2000)'
_computing_data_reduction 'SAINT (Bruker, 2000)'
_computing_molecular_graphics SHELXTL
_computing_publication_material SHELXTL
_computing_structure_refinement SHELXTL
_computing_structure_solution 'SHELXTL (Bruker, 2000)'
_diffrn_ambient_temperature 296(2)
_diffrn_measured_fraction_theta_full 0.976
_diffrn_measured_fraction_theta_max 0.976
_diffrn_measurement_device_type 'Bruker APEX 2'
_diffrn_radiation_monochromator graphite
_diffrn_radiation_source 'fine-focus sealed tube'
_diffrn_radiation_type MoK\a
_diffrn_radiation_wavelength 0.71073
_diffrn_reflns_av_R_equivalents 0.0528
_diffrn_reflns_av_unetI/netI 0.0911
_diffrn_reflns_limit_h_max 10
_diffrn_reflns_limit_h_min -10
_diffrn_reflns_limit_k_max 10
_diffrn_reflns_limit_k_min -10
_diffrn_reflns_limit_l_max 14
_diffrn_reflns_limit_l_min -18
_diffrn_reflns_number 6548
_diffrn_reflns_theta_full 25.00
_diffrn_reflns_theta_max 25.00
_diffrn_reflns_theta_min 1.38
_exptl_absorpt_coefficient_mu 2.810
_exptl_absorpt_correction_T_max 0.7291
_exptl_absorpt_correction_T_min 0.1864
_exptl_absorpt_correction_type multi-scan
_exptl_absorpt_process_details 'SADABS(Bruker, 2000)'
_exptl_crystal_colour colorless
_exptl_crystal_density_diffrn 1.845
_exptl_crystal_density_method 'not measured'
_exptl_crystal_description rod-like
_exptl_crystal_F_000 684
_exptl_crystal_size_max 0.90
_exptl_crystal_size_mid 0.12
_exptl_crystal_size_min 0.12
_refine_diff_density_max 1.521
_refine_diff_density_min -1.618
_refine_diff_density_rms 0.174
_refine_ls_extinction_method none
_refine_ls_goodness_of_fit_ref 1.053
_refine_ls_hydrogen_treatment constr
_refine_ls_matrix_type full
_refine_ls_number_parameters 344
_refine_ls_number_reflns 4128
_refine_ls_number_restraints 126
_refine_ls_restrained_S_all 1.057
_refine_ls_R_factor_all 0.0831
_refine_ls_R_factor_gt 0.0659
_refine_ls_shift/su_max 0.003
_refine_ls_shift/su_mean 0.000
_refine_ls_structure_factor_coef Fsqd
_refine_ls_weighting_details 'calc w=1/[\s^2^(Fo^2^)+(0.1196P)^2^+0.4422P] where P=(Fo^2^+2Fc^2^)/3'
_refine_ls_weighting_scheme calc
_refine_ls_wR_factor_gt 0.1764
_refine_ls_wR_factor_ref 0.1909
_reflns_number_gt 3293
_reflns_number_total 4128
_reflns_threshold_expression >2sigma(I)
_cod_data_source_file c4cc02085e2.cif
_cod_data_source_block 3
_cod_database_code 7114653

loop_
_symmetry_equiv_pos_as_xyz
'x, y, z'
'-x, -y, -z'

loop_
_atom_site_label
_atom_site_type_symbol
_atom_site_fract_x
_atom_site_fract_y
_atom_site_fract_z
_atom_site_U_iso_or_equiv
_atom_site_adp_type
_atom_site_occupancy
_atom_site_symmetry_multiplicity
_atom_site_calc_flag
_atom_site_refinement_flags
_atom_site_disorder_assembly
_atom_site_disorder_group
Y1 Y 0.29958(7) 0.78798(6) 1.00092(4) 0.0168(2) Uani 1 1 d . . .
P1 P 0.03553(19) 0.96390(19) 0.85619(11) 0.0200(4) Uani 1 1 d . . .
P3 P 0.4709(2) 0.45560(18) 0.85843(11) 0.0206(4) Uani 1 1 d . . .
P2 P 0.5414(2) 0.99927(19) 0.86847(11) 0.0198(4) Uani 1 1 d . . .
C6 C 0.3174(8) 0.7468(8) 0.7101(5) 0.0259(15) Uani 1 1 d . . .
H6A H 0.2775 0.7172 0.7711 0.031 Uiso 1 1 calc R . .
H6B H 0.2508 0.7274 0.6730 0.031 Uiso 1 1 calc R . .
C5 C 0.4795(8) 0.6478(8) 0.6744(5) 0.0268(16) Uani 1 1 d . . .
H5B H 0.5207 0.6793 0.6141 0.032 Uiso 1 1 calc R . .
H5A H 0.4709 0.5460 0.6687 0.032 Uiso 1 1 calc R . .
C4 C 0.7469(8) 0.6778(8) 0.6767(5) 0.0309(17) Uani 1 1 d . . .
H4A H 0.7984 0.5976 0.6318 0.037 Uiso 1 1 calc R . .
H4B H 0.8149 0.6790 0.7168 0.037 Uiso 1 1 calc R . .
C3 C 0.7195(9) 0.8263(8) 0.6293(5) 0.0310(17) Uani 1 1 d . . .
H3A H 0.8163 0.8569 0.6111 0.037 Uiso 1 1 calc R . .
H3B H 0.6841 0.8144 0.5752 0.037 Uiso 1 1 calc R . .
C2 C 0.5012(9) 1.0499(8) 0.6445(5) 0.0287(16) Uani 1 1 d . . .
H2B H 0.5612 1.0791 0.5882 0.034 Uiso 1 1 calc R . .
H2A H 0.4520 1.1388 0.6831 0.034 Uiso 1 1 calc R . .
C1 C 0.3780(8) 0.9783(8) 0.6253(4) 0.0261(15) Uani 1 1 d . . .
H1A H 0.3001 1.0525 0.6036 0.031 Uiso 1 1 calc R . .
H1B H 0.4253 0.8995 0.5791 0.031 Uiso 1 1 calc R . .
C7 C 0.1368(8) 1.0023(8) 0.7436(5) 0.0258(15) Uani 1 1 d . . .
H7A H 0.0799 0.9824 0.7008 0.031 Uiso 1 1 calc R . .
H7B H 0.1344 1.1080 0.7414 0.031 Uiso 1 1 calc R . .
C9 C 0.6342(8) 0.5050(8) 0.7796(5) 0.0269(15) Uani 1 1 d . . .
H9A H 0.7108 0.5123 0.8129 0.032 Uiso 1 1 calc R . .
H9B H 0.6821 0.4241 0.7348 0.032 Uiso 1 1 calc R . .
C8 C 0.6657(9) 1.0016(8) 0.7575(4) 0.0275(16) Uani 1 1 d . . .
H8B H 0.6725 1.1033 0.7433 0.033 Uiso 1 1 calc R . .
H8A H 0.7695 0.9416 0.7565 0.033 Uiso 1 1 calc R . .
N1 N 0.3038(6) 0.9146(6) 0.7125(4) 0.0229(12) Uani 1 1 d . . .
H1C H 0.3537 0.9318 0.7549 0.028 Uiso 1 1 calc R . .
N3 N 0.5956(6) 0.6475(6) 0.7310(4) 0.0234(12) Uani 1 1 d . . .
H3C H 0.5517 0.7224 0.7738 0.028 Uiso 1 1 calc R . .
N2 N 0.6033(7) 0.9416(6) 0.6894(4) 0.0228(12) Uani 1 1 d . . .
O1 O 0.1517(5) 0.9141(6) 0.9119(3) 0.0283(11) Uani 1 1 d . . .
O2 O -0.0864(5) 1.1016(5) 0.8871(3) 0.0268(11) Uani 1 1 d . . .
O3 O -0.0301(6) 0.8312(5) 0.8362(3) 0.0296(11) Uani 1 1 d . . .
H3D H -0.0702 0.7982 0.8841 0.044 Uiso 1 1 calc R . .
O7 O 0.3636(5) 0.6013(5) 0.8961(3) 0.0242(10) Uani 1 1 d . . .
O9 O 0.3966(6) 0.3686(5) 0.8055(3) 0.0272(11) Uani 1 1 d . . .
O8 O 0.5459(6) 0.3586(5) 0.9252(3) 0.0295(11) Uani 1 1 d . . .
O4 O 0.5007(5) 0.8477(5) 0.8799(3) 0.0219(10) Uani 1 1 d . . .
O5 O 0.3865(5) 1.1161(5) 0.8660(3) 0.0275(11) Uani 1 1 d . . .
H5C H 0.4060 1.1939 0.8448 0.041 Uiso 1 1 calc R . .
O6 O 0.6231(5) 1.0359(5) 0.9357(3) 0.0237(10) Uani 1 1 d . . .
Cl1 Cl 0.1808(3) 0.7243(3) 0.48196(17) 0.0630(7) Uani 1 1 d DU . .
O10 O 0.0804(16) 0.6302(14) 0.5039(15) 0.093(5) Uani 0.57(2) 1 d PDU A 1
O11 O 0.196(3) 0.7687(17) 0.3933(7) 0.111(5) Uani 0.57(2) 1 d PDU A 1
O12 O 0.3321(14) 0.6431(17) 0.4928(14) 0.118(6) Uani 0.57(2) 1 d PDU A 1
O13 O 0.131(2) 0.8485(13) 0.5423(9) 0.080(5) Uani 0.57(2) 1 d PDU A 1
O10' O 0.105(2) 0.646(2) 0.5496(14) 0.097(6) Uani 0.43(2) 1 d PDU A 2
O11' O 0.109(3) 0.748(2) 0.4096(14) 0.104(6) Uani 0.43(2) 1 d PDU A 2
O12' O 0.3381(16) 0.639(2) 0.4489(17) 0.124(7) Uani 0.43(2) 1 d PDU A 2
O13' O 0.187(3) 0.8619(15) 0.5166(15) 0.079(5) Uani 0.43(2) 1 d PDU A 2
O1W O 0.1311(6) 0.6138(6) 1.0520(4) 0.0391(13) Uani 1 1 d . . .
H1WA H 0.0737 0.6424 1.1042 0.059 Uiso 1 1 d R . .
H1WB H 0.1877 0.5294 1.0609 0.059 Uiso 1 1 d R . .
O2W O 0.1647(9) 0.2948(7) 1.0199(5) 0.075(2) Uani 1 1 d . . .
H2WA H 0.1480 0.3601 0.9804 0.112 Uiso 1 1 d R . .
H2WB H 0.2477 0.2287 0.9982 0.112 Uiso 1 1 d R . .
O3W O 0.9153(8) 0.5864(10) 0.2063(5) 0.081(3) Uani 1 1 d . . .
H3WA H 0.9035 0.6333 0.2556 0.121 Uiso 1 1 d R . .
H3WB H 0.8283 0.5767 0.1997 0.121 Uiso 1 1 d R . .
O4W O 0.8447(15) 0.6624(12) 0.3949(8) 0.138(5) Uani 1 1 d . . .
H4WA H 0.8974 0.5724 0.3943 0.207 Uiso 1 1 d R . .
H4WB H 0.8540 0.7125 0.4385 0.207 Uiso 1 1 d R . .

loop_
_atom_site_aniso_label
_atom_site_aniso_U_11
_atom_site_aniso_U_22
_atom_site_aniso_U_33
_atom_site_aniso_U_23
_atom_site_aniso_U_13
_atom_site_aniso_U_12
Y1 0.0169(4) 0.0151(4) 0.0201(4) -0.0025(2) -0.0053(2) -0.0057(2)
P1 0.0179(8) 0.0226(9) 0.0207(9) -0.0011(7) -0.0054(7) -0.0065(7)
P3 0.0264(9) 0.0158(8) 0.0224(9) -0.0010(7) -0.0103(7) -0.0057(7)
P2 0.0216(9) 0.0182(9) 0.0215(9) -0.0013(7) -0.0034(7) -0.0100(7)
C6 0.026(4) 0.028(4) 0.027(4) -0.004(3) -0.007(3) -0.010(3)
C5 0.033(4) 0.024(4) 0.022(4) -0.001(3) -0.006(3) -0.005(3)
C4 0.026(4) 0.028(4) 0.032(4) -0.002(3) 0.003(3) -0.005(3)
C3 0.030(4) 0.036(4) 0.024(4) -0.002(3) 0.002(3) -0.010(3)
C2 0.034(4) 0.023(4) 0.030(4) 0.004(3) -0.004(3) -0.012(3)
C1 0.027(4) 0.032(4) 0.019(3) 0.002(3) -0.001(3) -0.010(3)
C7 0.016(3) 0.024(4) 0.035(4) -0.003(3) -0.006(3) 0.000(3)
C9 0.027(4) 0.021(4) 0.031(4) 0.004(3) -0.003(3) -0.006(3)
C8 0.034(4) 0.028(4) 0.020(3) -0.003(3) -0.001(3) -0.010(3)
N1 0.024(3) 0.026(3) 0.019(3) 0.002(2) -0.004(2) -0.008(2)
N3 0.018(3) 0.022(3) 0.029(3) -0.004(2) -0.005(2) -0.004(2)
N2 0.027(3) 0.026(3) 0.018(3) -0.005(2) -0.006(2) -0.011(3)
O1 0.024(3) 0.031(3) 0.026(3) 0.002(2) -0.007(2) 0.000(2)
O2 0.020(2) 0.029(3) 0.031(3) -0.002(2) -0.004(2) -0.009(2)
O3 0.032(3) 0.027(3) 0.034(3) -0.003(2) -0.006(2) -0.014(2)
O7 0.027(3) 0.022(2) 0.024(2) -0.0047(19) -0.006(2) -0.006(2)
O9 0.035(3) 0.021(2) 0.030(3) -0.005(2) -0.014(2) -0.009(2)
O8 0.044(3) 0.014(2) 0.033(3) 0.000(2) -0.014(2) -0.006(2)
O4 0.024(2) 0.019(2) 0.023(2) -0.0051(18) 0.0002(19) -0.011(2)
O5 0.020(2) 0.022(3) 0.041(3) 0.003(2) -0.006(2) -0.009(2)
O6 0.023(2) 0.029(3) 0.026(2) -0.006(2) -0.0075(19) -0.017(2)
Cl1 0.0615(15) 0.0760(18) 0.0512(14) -0.0175(12) 0.0049(11) -0.0317(14)
O10 0.099(9) 0.098(9) 0.096(11) 0.010(8) -0.013(9) -0.059(7)
O11 0.137(12) 0.150(11) 0.054(6) 0.001(7) -0.004(8) -0.068(10)
O12 0.082(7) 0.150(11) 0.083(11) -0.033(10) 0.007(8) 0.020(8)
O13 0.066(10) 0.103(8) 0.075(9) -0.039(7) -0.017(8) -0.025(7)
O10' 0.100(11) 0.106(11) 0.079(11) 0.011(9) 0.007(10) -0.044(9)
O11' 0.122(12) 0.146(12) 0.064(9) -0.015(9) -0.029(9) -0.060(11)
O12' 0.093(9) 0.131(12) 0.101(14) -0.025(12) 0.040(9) 0.002(9)
O13' 0.065(11) 0.098(9) 0.085(11) -0.043(8) -0.009(9) -0.043(8)
O1W 0.038(3) 0.035(3) 0.045(3) -0.010(2) 0.000(2) -0.019(3)
O2W 0.107(6) 0.031(4) 0.062(4) 0.001(3) 0.027(4) -0.016(4)
O3W 0.053(4) 0.130(8) 0.071(5) 0.012(5) -0.014(4) -0.045(5)
O4W 0.198(13) 0.091(8) 0.140(10) -0.028(7) -0.106(9) 0.003(8)

loop_
_atom_type_symbol
_atom_type_description
_atom_type_scat_dispersion_real
_atom_type_scat_dispersion_imag
_atom_type_scat_source
C C 0.0033 0.0016 'International Tables Vol C Tables 4.2.6.8 and 6.1.1.4'
H H 0.0000 0.0000 'International Tables Vol C Tables 4.2.6.8 and 6.1.1.4'
N N 0.0061 0.0033 'International Tables Vol C Tables 4.2.6.8 and 6.1.1.4'
O O 0.0106 0.0060 'International Tables Vol C Tables 4.2.6.8 and 6.1.1.4'
P P 0.1023 0.0942 'International Tables Vol C Tables 4.2.6.8 and 6.1.1.4'
Y Y -2.7962 3.5667 'International Tables Vol C Tables 4.2.6.8 and 6.1.1.4'
Cl Cl 0.1484 0.1585 'International Tables Vol C Tables 4.2.6.8 and 6.1.1.4'

loop_
_geom_angle_atom_site_label_1
_geom_angle_atom_site_label_2
_geom_angle_atom_site_label_3
_geom_angle
_geom_angle_site_symmetry_1
_geom_angle_site_symmetry_3
O8 Y1 O1 172.65(17) 2_667 .
O8 Y1 O6 81.42(18) 2_667 2_677
O1 Y1 O6 104.62(18) . 2_677
O8 Y1 O7 87.62(18) 2_667 .
O1 Y1 O7 85.03(18) . .
O6 Y1 O7 147.04(17) 2_677 .
O8 Y1 O2 103.78(18) 2_667 2_577
O1 Y1 O2 82.00(17) . 2_577
O6 Y1 O2 75.72(17) 2_677 2_577
O7 Y1 O2 137.23(17) . 2_577
O8 Y1 O4 97.22(18) 2_667 .
O1 Y1 O4 80.42(17) . .
O6 Y1 O4 76.36(16) 2_677 .
O7 Y1 O4 74.31(16) . .
O2 Y1 O4 141.82(16) 2_577 .
O8 Y1 O1W 83.75(19) 2_667 .
O1 Y1 O1W 94.3(2) . .
O6 Y1 O1W 137.08(17) 2_677 .
O7 Y1 O1W 71.43(17) . .
O2 Y1 O1W 69.14(18) 2_577 .
O4 Y1 O1W 145.67(16) . .
O2 P1 O1 116.8(3) . .
O2 P1 O3 113.1(3) . .
O1 P1 O3 110.3(3) . .
O2 P1 C7 105.2(3) . .
O1 P1 C7 108.5(3) . .
O3 P1 C7 101.5(3) . .
O7 P3 O8 115.5(3) . .
O7 P3 O9 112.2(3) . .
O8 P3 O9 111.6(3) . .
O7 P3 C9 105.2(3) . .
O8 P3 C9 103.5(3) . .
O9 P3 C9 108.0(3) . .
O6 P2 O4 114.9(3) . .
O6 P2 O5 114.5(3) . .
O4 P2 O5 105.8(3) . .
O6 P2 C8 107.6(3) . .
O4 P2 C8 108.5(3) . .
O5 P2 C8 105.0(3) . .
C5 C6 N1 116.3(6) . .
C5 C6 H6A 108.2 . .
N1 C6 H6A 108.2 . .
C5 C6 H6B 108.2 . .
N1 C6 H6B 108.2 . .
H6A C6 H6B 107.4 . .
C6 C5 N3 116.0(6) . .
C6 C5 H5B 108.3 . .
N3 C5 H5B 108.3 . .
C6 C5 H5A 108.3 . .
N3 C5 H5A 108.3 . .
H5B C5 H5A 107.4 . .
N3 C4 C3 111.7(6) . .
N3 C4 H4A 109.3 . .
C3 C4 H4A 109.3 . .
N3 C4 H4B 109.3 . .
C3 C4 H4B 109.3 . .
H4A C4 H4B 108.0 . .
N2 C3 C4 110.6(6) . .
N2 C3 H3A 109.5 . .
C4 C3 H3A 109.5 . .
N2 C3 H3B 109.5 . .
C4 C3 H3B 109.5 . .
H3A C3 H3B 108.1 . .
N2 C2 C1 108.7(6) . .
N2 C2 H2B 110.0 . .
C1 C2 H2B 110.0 . .
N2 C2 H2A 110.0 . .
C1 C2 H2A 110.0 . .
H2B C2 H2A 108.3 . .
N1 C1 C2 108.0(5) . .
N1 C1 H1A 110.1 . .
C2 C1 H1A 110.1 . .
N1 C1 H1B 110.1 . .
C2 C1 H1B 110.1 . .
H1A C1 H1B 108.4 . .
N1 C7 P1 116.0(5) . .
N1 C7 H7A 108.3 . .
P1 C7 H7A 108.3 . .
N1 C7 H7B 108.3 . .
P1 C7 H7B 108.3 . .
H7A C7 H7B 107.4 . .
N3 C9 P3 115.7(5) . .
N3 C9 H9A 108.4 . .
P3 C9 H9A 108.4 . .
N3 C9 H9B 108.4 . .
P3 C9 H9B 108.4 . .
H9A C9 H9B 107.4 . .
N2 C8 P2 109.9(5) . .
N2 C8 H8B 109.7 . .
P2 C8 H8B 109.7 . .
N2 C8 H8A 109.7 . .
P2 C8 H8A 109.7 . .
H8B C8 H8A 108.2 . .
C1 N1 C7 108.9(5) . .
C1 N1 C6 115.8(5) . .
C7 N1 C6 111.7(5) . .
C1 N1 H1C 106.6 . .
C7 N1 H1C 106.6 . .
C6 N1 H1C 106.6 . .
C9 N3 C5 113.2(5) . .
C9 N3 C4 108.0(5) . .
C5 N3 C4 113.2(5) . .
C9 N3 H3C 107.4 . .
C5 N3 H3C 107.4 . .
C4 N3 H3C 107.4 . .
C2 N2 C3 114.9(5) . .
C2 N2 C8 116.8(5) . .
C3 N2 C8 113.1(6) . .
P1 O1 Y1 165.1(3) . .
P1 O2 Y1 145.6(3) . 2_577
P1 O3 H3D 109.5 . .
P3 O7 Y1 147.5(3) . .
P3 O8 Y1 167.7(3) . 2_667
P2 O4 Y1 125.2(2) . .
P2 O5 H5C 109.5 . .
P2 O6 Y1 147.3(3) . 2_677
O11 Cl1 O10' 145.2(10) . .
O11 Cl1 O10 111.6(6) . .
O10' Cl1 O10 33.8(9) . .
O11 Cl1 O11' 35.1(8) . .
O10' Cl1 O11' 111.3(7) . .
O10 Cl1 O11' 79.5(10) . .
O11 Cl1 O13 111.0(6) . .
O10' Cl1 O13 87.8(10) . .
O10 Cl1 O13 110.3(5) . .
O11' Cl1 O13 111.8(12) . .
O11 Cl1 O13' 95.3(11) . .
O10' Cl1 O13' 110.4(6) . .
O10 Cl1 O13' 135.0(10) . .
O11' Cl1 O13' 110.1(6) . .
O13 Cl1 O13' 24.7(9) . .
O11 Cl1 O12' 83.7(10) . .
O10' Cl1 O12' 109.0(6) . .
O10 Cl1 O12' 110.6(12) . .
O11' Cl1 O12' 108.3(6) . .
O13 Cl1 O12' 126.5(12) . .
O13' Cl1 O12' 107.6(6) . .
O11 Cl1 O12 108.4(5) . .
O10' Cl1 O12 92.4(12) . .
O10 Cl1 O12 108.2(6) . .
O11' Cl1 O12 134.5(10) . .
O13 Cl1 O12 107.2(6) . .
O13' Cl1 O12 95.7(12) . .
O12' Cl1 O12 26.4(9) . .
Y1 O1W H1WA 109.1 . .
Y1 O1W H1WB 108.7 . .
H1WA O1W H1WB 103.7 . .
H2WA O2W H2WB 109.5 . .
H3WA O3W H3WB 110.5 . .
H4WA O4W H4WB 110.5 . .

loop_
_geom_bond_atom_site_label_1
_geom_bond_atom_site_label_2
_geom_bond_distance
_geom_bond_site_symmetry_2
Y1 O8 2.191(5) 2_667
Y1 O1 2.238(5) .
Y1 O6 2.246(4) 2_677
Y1 O7 2.253(5) .
Y1 O2 2.299(5) 2_577
Y1 O4 2.428(4) .
Y1 O1W 2.475(5) .
P1 O2 1.472(5) .
P1 O1 1.488(5) .
P1 O3 1.555(5) .
P1 C7 1.812(7) .
P3 O7 1.493(5) .
P3 O8 1.508(5) .
P3 O9 1.522(5) .
P3 C9 1.823(7) .
P2 O6 1.490(5) .
P2 O4 1.528(5) .
P2 O5 1.561(5) .
P2 C8 1.799(7) .
C6 C5 1.519(10) .
C6 N1 1.523(9) .
C6 H6A 0.9700 .
C6 H6B 0.9700 .
C5 N3 1.515(9) .
C5 H5B 0.9700 .
C5 H5A 0.9700 .
C4 N3 1.519(9) .
C4 C3 1.522(10) .
C4 H4A 0.9700 .
C4 H4B 0.9700 .
C3 N2 1.462(9) .
C3 H3A 0.9700 .
C3 H3B 0.9700 .
C2 N2 1.462(9) .
C2 C1 1.523(10) .
C2 H2B 0.9700 .
C2 H2A 0.9700 .
C1 N1 1.512(8) .
C1 H1A 0.9700 .
C1 H1B 0.9700 .
C7 N1 1.511(8) .
C7 H7A 0.9700 .
C7 H7B 0.9700 .
C9 N3 1.495(8) .
C9 H9A 0.9700 .
C9 H9B 0.9700 .
C8 N2 1.474(9) .
C8 H8B 0.9700 .
C8 H8A 0.9700 .
N1 H1C 0.9100 .
N3 H3C 0.9100 .
O2 Y1 2.299(5) 2_577
O3 H3D 0.8200 .
O8 Y1 2.191(5) 2_667
O5 H5C 0.8200 .
O6 Y1 2.246(4) 2_677
Cl1 O11 1.382(10) .
Cl1 O10' 1.385(11) .
Cl1 O10 1.391(10) .
Cl1 O11' 1.393(11) .
Cl1 O13 1.404(9) .
Cl1 O13' 1.407(10) .
Cl1 O12' 1.436(11) .
Cl1 O12 1.445(10) .
O1W H1WA 0.8501 .
O1W H1WB 0.8496 .
O2W H2WA 0.8499 .
O2W H2WB 0.8500 .
O3W H3WA 0.8489 .
O3W H3WB 0.8500 .
O4W H4WA 0.8500 .
O4W H4WB 0.8502 .

loop_
_geom_torsion_atom_site_label_1
_geom_torsion_atom_site_label_2
_geom_torsion_atom_site_label_3
_geom_torsion_atom_site_label_4
_geom_torsion
_geom_torsion_site_symmetry_1
_geom_torsion_site_symmetry_4
N1 C6 C5 N3 65.6(8) . .
N3 C4 C3 N2 41.9(8) . .
N2 C2 C1 N1 51.4(7) . .
O2 P1 C7 N1 153.8(5) . .
O1 P1 C7 N1 28.1(6) . .
O3 P1 C7 N1 -88.1(5) . .
O7 P3 C9 N3 -33.1(6) . .
O8 P3 C9 N3 -154.7(5) . .
O9 P3 C9 N3 86.9(6) . .
O6 P2 C8 N2 170.5(4) . .
O4 P2 C8 N2 45.6(6) . .
O5 P2 C8 N2 -67.1(5) . .
C2 C1 N1 C7 112.8(6) . .
C2 C1 N1 C6 -120.4(6) . .
P1 C7 N1 C1 -170.4(5) . .
P1 C7 N1 C6 60.4(7) . .
C5 C6 N1 C1 51.0(8) . .
C5 C6 N1 C7 176.5(6) . .
P3 C9 N3 C5 -59.7(7) . .
P3 C9 N3 C4 174.2(5) . .
C6 C5 N3 C9 108.2(7) . .
C6 C5 N3 C4 -128.5(6) . .
C3 C4 N3 C9 -176.5(6) . .
C3 C4 N3 C5 57.3(8) . .
C1 C2 N2 C3 78.1(7) . .
C1 C2 N2 C8 -145.9(6) . .
C4 C3 N2 C2 -144.6(6) . .
C4 C3 N2 C8 77.8(7) . .
P2 C8 N2 C2 93.1(6) . .
P2 C8 N2 C3 -130.1(5) . .
O2 P1 O1 Y1 116.7(11) . .
O3 P1 O1 Y1 -14.3(13) . .
C7 P1 O1 Y1 -124.7(11) . .
O8 Y1 O1 P1 59(2) 2_667 .
O6 Y1 O1 P1 -155.7(11) 2_677 .
O7 Y1 O1 P1 56.3(12) . .
O2 Y1 O1 P1 -82.8(12) 2_577 .
O4 Y1 O1 P1 131.2(12) . .
O1W Y1 O1 P1 -14.6(12) . .
O1 P1 O2 Y1 -65.9(6) . 2_577
O3 P1 O2 Y1 63.8(6) . 2_577
C7 P1 O2 Y1 173.7(5) . 2_577
O8 P3 O7 Y1 27.9(6) . .
O9 P3 O7 Y1 157.3(5) . .
C9 P3 O7 Y1 -85.5(6) . .
O8 Y1 O7 P3 -14.3(5) 2_667 .
O1 Y1 O7 P3 165.3(5) . .
O6 Y1 O7 P3 55.9(7) 2_677 .
O2 Y1 O7 P3 -122.2(5) 2_577 .
O4 Y1 O7 P3 83.8(5) . .
O1W Y1 O7 P3 -98.5(5) . .
O7 P3 O8 Y1 -134.1(14) . 2_667
O9 P3 O8 Y1 96.3(14) . 2_667
C9 P3 O8 Y1 -19.7(15) . 2_667
O6 P2 O4 Y1 72.0(4) . .
O5 P2 O4 Y1 -55.3(4) . .
C8 P2 O4 Y1 -167.6(3) . .
O8 Y1 O4 P2 -108.5(3) 2_667 .
O1 Y1 O4 P2 78.5(3) . .
O6 Y1 O4 P2 -29.2(3) 2_677 .
O7 Y1 O4 P2 166.0(4) . .
O2 Y1 O4 P2 14.8(5) 2_577 .
O1W Y1 O4 P2 162.0(3) . .
O4 P2 O6 Y1 -165.6(4) . 2_677
O5 P2 O6 Y1 -42.8(6) . 2_677
C8 P2 O6 Y1 73.5(6) . 2_677
